data_7237144
loop_
_publ_author_name
'Liao, Wei-Ming'
'Zhang, Jian-Hua'
'Wang, Zheng'
'Yin, Shao-Yun'
'Pan, Mei'
'Wang, Hai-Ping'
'Su, Cheng-Yong'

_publ_section_title
;
 Post-synthetic exchange (PSE) of UiO-67 frameworks with Ru/Rh
 half-sandwich units for visible-light-driven H2 evolution and CO2
 reduction
;
_journal_issue 24
_journal_name_full 'Journal of Materials Chemistry A'
_journal_page_first 11337
_journal_paper_doi 10.1039/C8TA02962H
_journal_volume 6
_journal_year 2018
_chemical_formula_moiety '2(C22 H25 N2 O5 Rh), 4(N O3), 3(H2 O)'
_chemical_formula_sum 'C44 H56 N8 O25 Rh2'
_chemical_formula_weight 1302.78
_space_group_crystal_system monoclinic
_space_group_IT_number 4
_space_group_name_Hall 'P 2yb'
_space_group_name_H-M_alt 'P 1 21 1'
_atom_sites_solution_hydrogens mixed
_atom_sites_solution_primary dual
_audit_creation_date 2018-03-01
_audit_creation_method
;
Olex2 1.2
(compiled 2016.08.25 svn.r3337 for OlexSys, GUI svn.r5221)
;
_audit_update_record
;
2018-03-21 deposited with the CCDC.
2018-05-21 downloaded from the CCDC.
;
_cell_angle_alpha 90
_cell_angle_beta 90.4400(10)
_cell_angle_gamma 90
_cell_formula_units_Z 2
_cell_length_a 8.18960(10)
_cell_length_b 20.1788(2)
_cell_length_c 15.8594(2)
_cell_measurement_reflns_used 18704
_cell_measurement_temperature 150.00(10)
_cell_measurement_theta_max 65.4670
_cell_measurement_theta_min 3.5210
_cell_volume 2620.79(5)
_computing_cell_refinement 'CrysAlisPro 1.171.38.43 (Rigaku OD, 2015)'
_computing_data_collection 'CrysAlisPro 1.171.38.43 (Rigaku OD, 2015)'
_computing_data_reduction 'CrysAlisPro 1.171.38.43 (Rigaku OD, 2015)'
_computing_molecular_graphics 'Olex2 (Dolomanov et al., 2009)'
_computing_publication_material 'Olex2 (Dolomanov et al., 2009)'
_computing_structure_refinement 'ShelXL (Sheldrick, 2015)'
_computing_structure_solution 'ShelXT (Sheldrick, 2015)'
_diffrn_ambient_environment N~2~
_diffrn_ambient_temperature 150.00(10)
_diffrn_detector 'CCD plate'
_diffrn_detector_area_resol_mean 10.6525
_diffrn_detector_type Atlas
_diffrn_measured_fraction_theta_full 0.985
_diffrn_measured_fraction_theta_max 0.985
_diffrn_measurement_details
;
List of Runs (angles in degrees, time in seconds):

  # Type    Start    End  Width  t~exp~   \w     \q     \k     \f   Frames
#--------------------------------------------------------------------------
  1  \w    -82.00  39.00   1.00    1.00    --  -41.14  19.00-180.00  121
  2  \w    101.00 159.00   1.00    1.00    --   89.96 100.00  33.00   58
  3  \w    135.00 161.00   1.00    1.00    --   89.96 125.00  90.00   26
  4  \w     15.00 100.00   1.00    1.00    --   89.96 -77.00 150.00   85
  5  \w     17.00  88.00   1.00    1.00    --   89.96 -45.00  30.00   71
  6  \w     -4.00  27.00   1.00    1.00    --   34.00  91.00 -43.38   31
  7  \w    -49.00 -17.00   1.00    1.00    --  -41.33 -38.00-180.00   32
  8  \w   -110.00 -14.00   1.00    1.00    --  -41.33 -57.00 150.00   96
  9  \w    -66.00  32.00   1.00    1.00    --  -41.33  38.00 -30.00   98
 10  \w   -110.00 -22.00   1.00    1.00    --  -41.33 -38.00   0.00   88
 11  \w     45.00  90.00   1.00    1.00    --   41.33-125.00 150.00   45
 12  \w     11.00  36.00   1.00    1.00    --   46.00  84.00-147.69   25
 13  \w     11.00  37.00   1.00    1.00    --   46.00  84.00  39.17   26
 14  \w     16.00  44.00   1.00    1.00    --   50.00  82.00 153.93   28
 15  \w     21.00  46.00   1.00    1.00    --   54.00  79.00  79.35   25
 16  \w     20.00  46.00   1.00    1.00    --   54.00  81.00  -0.44   26
 17  \w     20.00  45.00   1.00    1.00    --   54.00  81.00 -54.73   25
 18  \w     21.00  47.00   1.00    1.00    --   54.00  79.00 148.33   26
 19  \w     20.00  45.00   1.00    1.00    --   54.00  81.00-109.32   25
 20  \w     33.00  64.00   1.00    1.00    --   66.00  77.00-159.09   31
 21  \w     35.00  61.00   1.00    1.00    --   66.00  74.00 -61.58   26
 22  \w     35.00  63.00   1.00    1.00    --   66.00  76.00  84.18   28
 23  \w     38.00  63.00   1.00    1.00    --   70.00  76.00 -30.24   25
 24  \w     38.00  64.00   1.00    1.00    --   70.00  74.00  13.07   26
 25  \w    119.00 145.00   1.00    1.00    --   70.00  76.00 141.13   26
 26  \w     39.00  65.00   1.00    1.00    --   70.00  75.00 -91.33   26
 27  \w     38.00  68.00   1.00    1.00    --   70.00  76.00 141.13   30
 28  \w     38.00  64.00   1.00    1.00    --   70.00  76.00  52.30   26
 29  \w     58.00  86.00   1.00    1.00    --   89.96  77.00 -60.00   28
 30  \w     95.00 124.00   1.00    1.00    --   89.96  77.00-150.00   29
 31  \w     57.00  83.00   1.00    1.00    --   89.96  77.00-150.00   26
 32  \w     90.00 165.00   1.00    1.00    --   89.96  77.00 -30.00   75
 33  \w     91.00 160.00   1.00    1.00    --   89.96  77.00 120.00   69
 34  \w     61.00  87.00   1.00    1.00    --   89.96  77.00 120.00   26
 35  \w     57.00  83.00   1.00    1.00    --   89.96  77.00 -30.00   26
 36  \w     27.00  95.00   1.00    1.00    --   89.96-125.00  60.00   68
 37  \w     69.00 118.00   1.00    1.00    --   89.96-125.00 120.00   49
 38  \w     49.00 105.00   1.00    1.00    --   89.96-125.00 -30.00   56
 39  \w     95.00 146.00   1.00    1.00    --   89.96  77.00 -90.00   51
 40  \w     59.00  69.00   1.00    1.00    --   89.96  77.00  60.00   10
;
_diffrn_measurement_device 'four-circle diffractometer'
_diffrn_measurement_device_type 'SuperNova, Dual, Cu at zero, Atlas'
_diffrn_measurement_method '\w scans'
_diffrn_orient_matrix_type 'CrysAlisPro convention (1999,Acta A55,543-557)'
_diffrn_orient_matrix_UB_11 0.1680363000
_diffrn_orient_matrix_UB_12 0.0011780000
_diffrn_orient_matrix_UB_13 0.0442797000
_diffrn_orient_matrix_UB_21 -0.0595981000
_diffrn_orient_matrix_UB_22 0.0557673000
_diffrn_orient_matrix_UB_23 0.0585606000
_diffrn_orient_matrix_UB_31 -0.0599254000
_diffrn_orient_matrix_UB_32 -0.0521384000
_diffrn_orient_matrix_UB_33 0.0636155000
_diffrn_radiation_monochromator mirror
_diffrn_radiation_probe x-ray
_diffrn_radiation_type CuK\a
_diffrn_radiation_wavelength 1.54184
_diffrn_reflns_av_R_equivalents 0.0521
_diffrn_reflns_av_unetI/netI 0.0435
_diffrn_reflns_Laue_measured_fraction_full 0.985
_diffrn_reflns_Laue_measured_fraction_max 0.985
_diffrn_reflns_limit_h_max 9
_diffrn_reflns_limit_h_min -9
_diffrn_reflns_limit_k_max 23
_diffrn_reflns_limit_k_min -23
_diffrn_reflns_limit_l_max 18
_diffrn_reflns_limit_l_min -18
_diffrn_reflns_number 26877
_diffrn_reflns_point_group_measured_fraction_full 0.986
_diffrn_reflns_point_group_measured_fraction_max 0.986
_diffrn_reflns_theta_full 65.399
_diffrn_reflns_theta_max 65.399
_diffrn_reflns_theta_min 3.545
_diffrn_source 'micro-focus sealed X-ray tube'
_diffrn_source_type 'SuperNova (Cu) X-ray Source'
_exptl_absorpt_coefficient_mu 5.920
_exptl_absorpt_correction_T_max 1.00000
_exptl_absorpt_correction_T_min 0.68440
_exptl_absorpt_correction_type multi-scan
_exptl_absorpt_process_details
;
CrysAlisPro 1.171.38.43 (Rigaku Oxford Diffraction, 2015)
Empirical absorption correction using spherical harmonics,
 implemented in SCALE3 ABSPACK scaling algorithm.
;
_exptl_crystal_colour orange
_exptl_crystal_density_diffrn 1.651
_exptl_crystal_description block
_exptl_crystal_F_000 1332
_exptl_crystal_size_max 0.2
_exptl_crystal_size_mid 0.12
_exptl_crystal_size_min 0.1
_refine_diff_density_max 0.419
_refine_diff_density_min -0.774
_refine_diff_density_rms 0.081
_refine_ls_abs_structure_details
;
 Refined as an inversion twin.
;
_refine_ls_abs_structure_Flack 0.374(7)
_refine_ls_extinction_method none
_refine_ls_goodness_of_fit_ref 1.034
_refine_ls_hydrogen_treatment constr
_refine_ls_matrix_type full
_refine_ls_number_parameters 742
_refine_ls_number_reflns 8559
_refine_ls_number_restraints 1
_refine_ls_restrained_S_all 1.034
_refine_ls_R_factor_all 0.0315
_refine_ls_R_factor_gt 0.0308
_refine_ls_shift/su_max 0.001
_refine_ls_shift/su_mean 0.000
_refine_ls_structure_factor_coef Fsqd
_refine_ls_weighting_details 'w=1/[\s^2^(Fo^2^)+(0.0470P)^2^+0.5320P] where P=(Fo^2^+2Fc^2^)/3'
_refine_ls_weighting_scheme calc
_refine_ls_wR_factor_gt 0.0762
_refine_ls_wR_factor_ref 0.0770
_reflns_Friedel_coverage 0.940
_reflns_Friedel_fraction_full 0.986
_reflns_Friedel_fraction_max 0.986
_reflns_number_gt 8406
_reflns_number_total 8559
_reflns_threshold_expression 'I > 2\s(I)'
_cod_data_source_file c8ta02962h2.cif
_cod_data_source_block H2RhOH2
_cod_original_sg_symbol_H-M 'P 21'
_cod_database_code 7237144
_shelx_space_group_comment
;
The symmetry employed for this shelxl refinement is uniquely defined
by the following loop, which should always be used as a source of
symmetry information in preference to the above space-group names.
They are only intended as comments.
;
_reflns_odcompleteness_completeness 99.93
_reflns_odcompleteness_iscentric 1
_reflns_odcompleteness_theta 61.08
_olex2_refinement_description
;
1. Twinned data refinement
 Scales: 0.626(7) 0.374(7)
2. Fixed Uiso
 At 1.2 times of:
  All C(H) groups
 At 1.5 times of:
  All C(H,H,H) groups, All O(H) groups, All O(H,H) groups
3.a Free rotating group:
 O003(H00C,H00D), O009(H00F,H00G), O00E(H00A,H00B), O00Q(H00H,H00I), O00T(H00J,
 H00K)
3.b Aromatic/amide H refined with riding coordinates:
 C00V(H00V), C00X(H00X), C00Z(H00Z), C015(H015), C01B(H01B), C01C(H01C),
 C01D(H01D), C01O(H01O), C01P(H01P), C01V(H01V), C01X(H01X), C023(H023)
3.c Idealised Me refined as rotating group:
 C01L(H01G,H01H,H01I), C01M(H01A,H01E,H01F), C01Q(H01J,H01K,H01L), C01Y(H01M,
 H01N,H01Q), C020(H02M,H02N,H02O), C021(H02P,H02Q,H02R), C024(H02A,H02B,H02C),
 C025(H02D,H02E,H02F), C026(H02G,H02H,H02I), C027(H02J,H02K,H02L)
3.d Idealised tetrahedral OH refined as rotating group:
 O005(H005), O006(H006), O00B(H00E), O00N(H00N)
;
_shelx_shelxl_version_number 2014/7
_olex2_submission_special_instructions 'No special instructions were received'
_oxdiff_exptl_absorpt_empirical_details
;
Empirical correction (ABSPACK) includes:
- Absorption correction using spherical harmonics
- Frame scaling
- Detector area scaling
;
_oxdiff_exptl_absorpt_empirical_full_max 1.678
_oxdiff_exptl_absorpt_empirical_full_min 0.632

loop_
_space_group_symop_operation_xyz
'x, y, z'
'-x, y+1/2, -z'

loop_
_atom_site_label
_atom_site_type_symbol
_atom_site_fract_x
_atom_site_fract_y
_atom_site_fract_z
_atom_site_U_iso_or_equiv
_atom_site_adp_type
_atom_site_occupancy
_atom_site_site_symmetry_order
_atom_site_calc_flag
_atom_site_refinement_flags_posn
Rh00 Rh 0.49611(5) 0.59755(2) -0.00624(2) 0.01516(11) Uani 1 1 d .
Rh1 Rh 0.04276(5) 0.42291(2) 0.51287(2) 0.01655(11) Uani 1 1 d .
O003 O 0.2529(5) 0.4468(2) 0.5895(3) 0.0232(10) Uani 1 1 d .
H00C H 0.2974 0.4848 0.5864 0.035 Uiso 1 1 d G
H00D H 0.2410 0.4362 0.6409 0.035 Uiso 1 1 d G
O004 O 0.4357(6) 0.4002(2) 0.2218(3) 0.0323(11) Uani 1 1 d .
O005 O 0.4020(6) 0.7400(2) 0.3693(3) 0.0316(11) Uani 1 1 d .
H005 H 0.3736 0.7266 0.4158 0.047 Uiso 1 1 calc GR
O006 O 0.5519(6) 0.2999(2) 0.2232(3) 0.0365(12) Uani 1 1 d .
H006 H 0.5922 0.3123 0.1787 0.055 Uiso 1 1 calc GR
O007 O 0.3374(6) 0.6959(2) 0.5199(3) 0.0315(10) Uani 1 1 d .
N008 N 0.6443(7) 0.6726(2) -0.0566(3) 0.0174(12) Uani 1 1 d .
O009 O 0.8962(6) 0.4888(2) -0.0470(4) 0.0430(13) Uani 1 1 d .
H00F H 0.9144 0.4526 -0.0212 0.064 Uiso 1 1 d G
H00G H 0.9512 0.4897 -0.0922 0.064 Uiso 1 1 d G
N00A N 0.0476(6) 0.3373(2) 0.5898(3) 0.0190(11) Uani 1 1 d .
O00B O -0.1579(6) 0.3266(2) 0.8226(3) 0.0356(12) Uani 1 1 d .
H00E H -0.1827 0.3261 0.8726 0.053 Uiso 1 1 calc GR
O00C O 0.6172(5) 0.5969(2) 0.4692(3) 0.0337(10) Uani 1 1 d .
N00D N 0.2033(6) 0.3584(2) 0.4473(3) 0.0169(10) Uani 1 1 d .
O00E O 0.7214(5) 0.5670(2) 0.0526(3) 0.0231(10) Uani 1 1 d .
H00A H 0.7687 0.6043 0.0568 0.035 Uiso 1 1 d G
H00B H 0.7729 0.5427 0.0180 0.035 Uiso 1 1 d G
N00F N 0.5044(7) 0.6687(2) 0.0912(3) 0.0171(12) Uani 1 1 d .
O00G O 0.2420(6) 0.4035(2) 0.7525(3) 0.0325(11) Uani 1 1 d .
O00H O 0.8743(7) 0.6565(2) -0.2854(3) 0.0373(12) Uani 1 1 d .
O00I O 0.8536(6) 0.3509(3) -0.0100(3) 0.0380(11) Uani 1 1 d .
O00J O 0.1623(6) 0.4061(2) 0.8832(3) 0.0328(11) Uani 1 1 d .
O00K O 0.6653(6) 0.5894(2) 0.3357(3) 0.0404(12) Uani 1 1 d .
O00L O 0.7714(6) 0.3517(3) 0.1184(3) 0.0484(13) Uani 1 1 d .
O00M O 0.0855(6) 0.4832(2) 0.7972(3) 0.0410(12) Uani 1 1 d .
O00N O 1.0001(7) 0.7540(2) -0.2647(3) 0.0474(15) Uani 1 1 d .
H00N H 1.0571 0.7420 -0.3042 0.071 Uiso 1 1 calc GR
C00O C 0.6780(7) 0.7245(3) -0.0055(4) 0.0178(12) Uani 1 1 d .
O00P O 0.2761(6) 0.6487(2) 0.3218(3) 0.0337(11) Uani 1 1 d .
O00Q O 0.6336(8) 0.5156(3) 0.1943(3) 0.0515(15) Uani 1 1 d .
H00H H 0.5962 0.4766 0.2012 0.077 Uiso 1 1 d G
H00I H 0.6147 0.5386 0.2380 0.077 Uiso 1 1 d G
N00R N 0.1634(6) 0.4306(3) 0.8112(3) 0.0272(12) Uani 1 1 d .
O00S O 0.5148(6) 0.5151(2) 0.3967(3) 0.0430(12) Uani 1 1 d .
O00T O 0.4158(6) 0.5607(2) 0.6009(3) 0.0337(11) Uani 1 1 d .
H00J H 0.3729 0.5969 0.6165 0.051 Uiso 1 1 d G
H00K H 0.4606 0.5660 0.5532 0.051 Uiso 1 1 d G
O00U O 0.6592(7) 0.2850(3) 0.0296(4) 0.0617(17) Uani 1 1 d .
C00V C 0.4317(8) 0.6615(3) 0.1659(4) 0.0194(13) Uani 1 1 d .
H00V H 0.3673 0.6243 0.1754 0.023 Uiso 1 1 calc R
C00W C 0.8218(7) 0.7174(3) -0.1609(4) 0.0182(12) Uani 1 1 d .
C00X C 0.2796(7) 0.3717(3) 0.3751(4) 0.0213(13) Uani 1 1 d .
H00X H 0.2684 0.4138 0.3519 0.026 Uiso 1 1 calc R
C00Y C 0.6006(7) 0.7228(3) 0.0771(3) 0.0158(12) Uani 1 1 d .
C00Z C 0.5453(7) 0.7644(3) 0.2155(4) 0.0216(13) Uani 1 1 d .
H00Z H 0.5578 0.7966 0.2571 0.026 Uiso 1 1 calc R
N010 N 0.2338(6) 0.7136(2) 0.5723(3) 0.0249(12) Uani 1 1 d .
C011 C -0.0472(7) 0.5242(3) 0.4991(4) 0.0253(14) Uani 1 1 d .
O012 O 0.2409(7) 0.6897(3) 0.6446(3) 0.0406(12) Uani 1 1 d .
C013 C 0.3738(7) 0.3261(3) 0.3333(4) 0.0181(12) Uani 1 1 d .
O014 O -0.0226(7) 0.2340(3) 0.8555(3) 0.0501(14) Uani 1 1 d .
C015 C 0.8554(7) 0.7718(3) -0.1090(4) 0.0210(13) Uani 1 1 d .
H015 H 0.9248 0.8053 -0.1269 0.025 Uiso 1 1 calc R
N016 N 0.5977(7) 0.5666(3) 0.4000(4) 0.0299(13) Uani 1 1 d .
C017 C 0.4501(7) 0.7082(3) 0.2297(4) 0.0199(13) Uani 1 1 d .
N018 N 0.7604(7) 0.3292(3) 0.0470(4) 0.0349(14) Uani 1 1 d .
C019 C 0.1427(7) 0.2865(3) 0.5633(4) 0.0194(13) Uani 1 1 d .
C01A C 0.3270(7) 0.5865(3) -0.1100(4) 0.0224(14) Uani 1 1 d .
C01B C 0.7160(9) 0.6690(3) -0.1324(4) 0.0213(15) Uani 1 1 d .
H01B H 0.6937 0.6328 -0.1669 0.026 Uiso 1 1 calc R
C01C C 0.7837(7) 0.7747(3) -0.0308(4) 0.0196(12) Uani 1 1 d .
H01C H 0.8058 0.8101 0.0050 0.024 Uiso 1 1 calc R
C01D C 0.6206(7) 0.7711(3) 0.1385(3) 0.0197(12) Uani 1 1 d .
H01D H 0.6848 0.8081 0.1277 0.024 Uiso 1 1 calc R
O01E O 0.1249(7) 0.7532(3) 0.5537(4) 0.0582(17) Uani 1 1 d .
C01F C 0.2857(8) 0.5356(3) 0.0192(4) 0.0203(13) Uani 1 1 d .
C01G C 0.2229(7) 0.2964(3) 0.4813(4) 0.0182(12) Uani 1 1 d .
C01H C 0.9001(8) 0.7054(3) -0.2435(4) 0.0279(15) Uani 1 1 d .
C01I C 0.4321(8) 0.5299(3) -0.1059(4) 0.0211(14) Uani 1 1 d .
C01J C 0.4551(7) 0.3469(3) 0.2527(4) 0.0245(13) Uani 1 1 d .
C01K C -0.2195(7) 0.4329(3) 0.4990(4) 0.0219(13) Uani 1 1 d .
C01L C -0.1760(9) 0.3941(3) 0.3437(4) 0.0301(15) Uani 1 1 d .
H01G H -0.0750 0.3848 0.3157 0.045 Uiso 1 1 calc GR
H01H H -0.2481 0.4172 0.3059 0.045 Uiso 1 1 calc GR
H01I H -0.2259 0.3532 0.3609 0.045 Uiso 1 1 calc GR
C01M C 0.1145(8) 0.6416(3) -0.0105(5) 0.0335(16) Uani 1 1 d .
H01A H 0.1157 0.6491 0.0493 0.050 Uiso 1 1 calc GR
H01E H 0.0085 0.6261 -0.0276 0.050 Uiso 1 1 calc GR
H01F H 0.1387 0.6823 -0.0392 0.050 Uiso 1 1 calc GR
C01N C 0.4021(7) 0.4975(3) -0.0268(4) 0.0212(13) Uani 1 1 d .
C01O C 0.3153(7) 0.2494(3) 0.4428(4) 0.0202(13) Uani 1 1 d .
H01O H 0.3272 0.2080 0.4677 0.024 Uiso 1 1 calc R
C01P C 0.3919(7) 0.2625(3) 0.3672(4) 0.0211(13) Uani 1 1 d .
H01P H 0.4531 0.2302 0.3400 0.025 Uiso 1 1 calc R
C01Q C 0.0364(9) 0.5857(4) 0.5242(5) 0.043(2) Uani 1 1 d .
H01J H 0.0616 0.5842 0.5834 0.065 Uiso 1 1 calc GR
H01K H -0.0334 0.6229 0.5127 0.065 Uiso 1 1 calc GR
H01L H 0.1356 0.5901 0.4928 0.065 Uiso 1 1 calc GR
C01R C -0.1433(7) 0.4361(3) 0.4196(4) 0.0215(14) Uani 1 1 d .
C01S C 0.3660(8) 0.6948(3) 0.3113(4) 0.0238(14) Uani 1 1 d .
C01T C -0.1547(8) 0.4861(3) 0.5502(4) 0.0245(14) Uani 1 1 d .
C01U C -0.0362(7) 0.4936(3) 0.4187(4) 0.0219(14) Uani 1 1 d .
C01V C 0.1645(8) 0.2298(3) 0.6102(4) 0.0239(13) Uani 1 1 d .
H01V H 0.2264 0.1948 0.5893 0.029 Uiso 1 1 calc R
C01W C 0.2390(7) 0.5912(3) -0.0320(4) 0.0229(13) Uani 1 1 d .
C01X C -0.0223(7) 0.3324(3) 0.6659(4) 0.0235(14) Uani 1 1 d .
H01X H -0.0877 0.3670 0.6847 0.028 Uiso 1 1 calc R
C01Y C -0.2035(9) 0.5022(4) 0.6387(4) 0.0362(17) Uani 1 1 d .
H01M H -0.2647 0.4659 0.6616 0.054 Uiso 1 1 calc GR
H01N H -0.2696 0.5415 0.6387 0.054 Uiso 1 1 calc GR
H01Q H -0.1074 0.5095 0.6725 0.054 Uiso 1 1 calc GR
C01Z C -0.0616(8) 0.2758(3) 0.8063(4) 0.0286(14) Uani 1 1 d .
C020 C 0.0548(9) 0.5196(4) 0.3438(5) 0.0386(18) Uani 1 1 d .
H02M H 0.1649 0.5301 0.3602 0.058 Uiso 1 1 calc GR
H02N H 0.0017 0.5588 0.3230 0.058 Uiso 1 1 calc GR
H02O H 0.0559 0.4865 0.3003 0.058 Uiso 1 1 calc GR
C021 C -0.3449(8) 0.3847(3) 0.5252(4) 0.0296(15) Uani 1 1 d .
H02P H -0.3328 0.3445 0.4934 0.044 Uiso 1 1 calc GR
H02Q H -0.4515 0.4029 0.5151 0.044 Uiso 1 1 calc GR
H02R H -0.3319 0.3752 0.5842 0.044 Uiso 1 1 calc GR
C022 C -0.0002(8) 0.2778(3) 0.7171(4) 0.0247(14) Uani 1 1 d .
C023 C 0.0922(8) 0.2253(3) 0.6896(4) 0.0261(14) Uani 1 1 d .
H023 H 0.1063 0.1878 0.7230 0.031 Uiso 1 1 calc R
C024 C 0.5380(9) 0.5044(4) -0.1750(4) 0.0346(17) Uani 1 1 d .
H02A H 0.5456 0.5372 -0.2186 0.052 Uiso 1 1 calc GR
H02B H 0.4915 0.4645 -0.1977 0.052 Uiso 1 1 calc GR
H02C H 0.6451 0.4952 -0.1529 0.052 Uiso 1 1 calc GR
C025 C 0.3059(9) 0.6327(3) -0.1825(4) 0.0364(17) Uani 1 1 d .
H02D H 0.2876 0.6768 -0.1618 0.055 Uiso 1 1 calc GR
H02E H 0.2139 0.6190 -0.2161 0.055 Uiso 1 1 calc GR
H02F H 0.4025 0.6322 -0.2164 0.055 Uiso 1 1 calc GR
C026 C 0.4828(8) 0.4350(4) 0.0021(4) 0.0337(18) Uani 1 1 d .
H02G H 0.5883 0.4313 -0.0235 0.051 Uiso 1 1 calc GR
H02H H 0.4168 0.3977 -0.0140 0.051 Uiso 1 1 calc GR
H02I H 0.4952 0.4358 0.0623 0.051 Uiso 1 1 calc GR
C027 C 0.2122(8) 0.5155(3) 0.1020(4) 0.0306(16) Uani 1 1 d .
H02J H 0.2942 0.4947 0.1366 0.046 Uiso 1 1 calc GR
H02K H 0.1244 0.4849 0.0920 0.046 Uiso 1 1 calc GR
H02L H 0.1712 0.5541 0.1303 0.046 Uiso 1 1 calc GR

loop_
_atom_site_aniso_label
_atom_site_aniso_U_11
_atom_site_aniso_U_22
_atom_site_aniso_U_33
_atom_site_aniso_U_23
_atom_site_aniso_U_13
_atom_site_aniso_U_12
Rh00 0.0170(2) 0.0140(2) 0.0145(2) -0.00030(17) 0.00117(16) -0.00204(17)
Rh1 0.0153(2) 0.0156(2) 0.0187(2) -0.00070(18) 0.00187(16) 0.00124(18)
O003 0.024(2) 0.021(2) 0.026(2) 0.0008(18) -0.0005(19) -0.0029(18)
O004 0.037(3) 0.034(3) 0.026(2) 0.011(2) 0.008(2) 0.006(2)
O005 0.049(3) 0.029(2) 0.017(2) -0.0026(19) 0.015(2) -0.011(2)
O006 0.044(3) 0.038(3) 0.028(3) 0.007(2) 0.022(2) 0.014(2)
O007 0.035(3) 0.038(3) 0.022(2) -0.002(2) 0.011(2) -0.002(2)
N008 0.019(3) 0.018(3) 0.016(3) -0.0008(18) 0.006(2) -0.0009(18)
O009 0.038(3) 0.036(3) 0.055(4) -0.006(2) 0.015(3) 0.007(2)
N00A 0.019(2) 0.022(3) 0.017(2) 0.002(2) 0.003(2) -0.002(2)
O00B 0.035(3) 0.048(3) 0.024(2) 0.000(2) 0.008(2) -0.001(2)
O00C 0.037(2) 0.030(2) 0.034(2) -0.005(2) 0.002(2) -0.001(2)
N00D 0.016(2) 0.018(3) 0.018(2) 0.000(2) 0.0029(19) 0.002(2)
O00E 0.021(2) 0.019(2) 0.030(2) -0.003(2) -0.0037(19) -0.0026(18)
N00F 0.018(3) 0.018(3) 0.015(3) 0.0011(19) 0.002(2) -0.0017(19)
O00G 0.039(3) 0.033(3) 0.026(2) -0.0026(19) -0.001(2) 0.000(2)
O00H 0.047(3) 0.032(2) 0.034(3) -0.015(2) 0.016(2) -0.009(3)
O00I 0.044(3) 0.044(3) 0.027(2) 0.005(2) 0.019(2) 0.004(3)
O00J 0.037(3) 0.031(3) 0.031(3) 0.005(2) -0.002(2) 0.005(2)
O00K 0.050(3) 0.037(3) 0.035(3) 0.000(2) 0.009(2) -0.010(3)
O00L 0.045(3) 0.079(4) 0.022(2) -0.002(3) 0.006(2) 0.016(3)
O00M 0.044(3) 0.028(3) 0.050(3) 0.008(2) -0.012(2) 0.010(2)
O00N 0.058(3) 0.044(3) 0.041(3) -0.017(2) 0.035(3) -0.026(3)
C00O 0.020(3) 0.016(3) 0.018(3) 0.000(2) 0.000(2) 0.001(2)
O00P 0.043(3) 0.032(3) 0.026(2) -0.005(2) 0.013(2) -0.015(2)
O00Q 0.088(5) 0.041(3) 0.025(3) 0.003(2) 0.004(3) -0.018(3)
N00R 0.024(3) 0.025(3) 0.033(3) -0.005(3) -0.008(2) -0.002(3)
O00S 0.048(3) 0.028(3) 0.053(3) 0.004(2) -0.007(3) -0.009(2)
O00T 0.025(3) 0.031(3) 0.045(3) 0.005(2) -0.001(2) -0.001(2)
O00U 0.042(4) 0.050(4) 0.094(5) 0.002(3) 0.001(3) -0.013(3)
C00V 0.019(3) 0.019(3) 0.020(3) 0.002(3) 0.001(3) -0.006(3)
C00W 0.019(3) 0.019(3) 0.017(3) 0.000(2) 0.004(2) 0.004(2)
C00X 0.021(3) 0.024(3) 0.019(3) 0.007(3) -0.001(3) -0.003(3)
C00Y 0.019(3) 0.011(3) 0.017(3) 0.002(2) 0.003(2) 0.003(2)
C00Z 0.023(3) 0.023(3) 0.019(3) -0.001(3) 0.001(2) -0.001(3)
N010 0.019(3) 0.026(3) 0.030(3) -0.008(2) 0.001(2) -0.002(2)
C011 0.019(3) 0.015(3) 0.042(4) -0.001(3) -0.005(3) 0.005(3)
O012 0.040(3) 0.065(3) 0.018(3) 0.001(2) 0.007(2) -0.016(3)
C013 0.017(3) 0.021(3) 0.016(3) 0.000(2) -0.001(2) 0.000(2)
O014 0.070(4) 0.050(3) 0.030(3) 0.017(3) 0.016(3) 0.007(3)
C015 0.016(3) 0.019(3) 0.028(3) 0.004(3) 0.002(2) -0.003(2)
N016 0.026(3) 0.024(3) 0.039(3) -0.003(3) -0.001(3) 0.005(2)
C017 0.019(3) 0.019(3) 0.021(3) 0.000(2) -0.001(3) 0.003(2)
N018 0.030(3) 0.036(4) 0.038(4) 0.008(3) 0.005(3) 0.016(3)
C019 0.016(3) 0.021(3) 0.020(3) -0.002(3) -0.005(2) -0.003(3)
C01A 0.023(3) 0.022(3) 0.022(3) 0.003(3) -0.005(3) -0.008(3)
C01B 0.024(4) 0.017(3) 0.023(4) -0.005(2) 0.001(3) -0.001(2)
C01C 0.021(3) 0.018(3) 0.020(3) -0.003(2) 0.000(2) 0.000(2)
C01D 0.022(3) 0.018(3) 0.020(3) -0.001(2) 0.002(2) -0.004(3)
O01E 0.036(3) 0.034(3) 0.105(5) -0.010(3) -0.022(3) 0.010(3)
C01F 0.019(3) 0.023(3) 0.019(3) 0.003(2) -0.001(3) -0.006(3)
C01G 0.019(3) 0.016(3) 0.020(3) 0.001(2) -0.001(2) -0.003(2)
C01H 0.024(3) 0.029(4) 0.031(4) 0.004(3) 0.004(3) -0.002(3)
C01I 0.020(3) 0.027(3) 0.017(3) -0.008(3) -0.001(3) -0.006(3)
C01J 0.020(3) 0.034(3) 0.019(3) 0.003(3) 0.000(2) 0.004(3)
C01K 0.010(3) 0.024(3) 0.032(3) 0.001(3) 0.001(2) 0.001(3)
C01L 0.039(4) 0.027(3) 0.023(3) -0.003(3) -0.008(3) 0.005(3)
C01M 0.025(4) 0.027(4) 0.048(4) -0.001(3) 0.000(3) 0.003(3)
C01N 0.018(3) 0.013(3) 0.033(4) -0.002(3) -0.003(3) -0.004(2)
C01O 0.022(3) 0.014(3) 0.024(3) 0.004(2) 0.000(3) 0.001(2)
C01P 0.018(3) 0.024(3) 0.021(3) 0.000(3) 0.000(2) 0.005(3)
C01Q 0.029(4) 0.026(5) 0.074(6) -0.007(4) -0.019(4) 0.005(3)
C01R 0.013(3) 0.023(4) 0.029(3) 0.002(3) 0.000(3) 0.005(3)
C01S 0.023(3) 0.025(3) 0.024(3) -0.002(3) 0.003(3) 0.004(3)
C01T 0.014(3) 0.025(3) 0.034(4) -0.001(3) -0.002(3) 0.009(3)
C01U 0.018(3) 0.017(3) 0.030(4) 0.008(3) -0.003(3) 0.006(3)
C01V 0.025(3) 0.020(3) 0.027(3) 0.001(3) 0.002(3) 0.001(3)
C01W 0.023(3) 0.019(3) 0.026(3) -0.003(3) -0.005(3) 0.000(3)
C01X 0.018(3) 0.029(4) 0.024(3) -0.004(3) 0.003(3) -0.004(3)
C01Y 0.032(4) 0.046(4) 0.031(4) -0.011(3) 0.000(3) 0.018(3)
C01Z 0.028(3) 0.028(3) 0.029(4) 0.000(3) 0.004(3) -0.007(3)
C020 0.033(4) 0.032(4) 0.051(5) 0.021(4) 0.007(3) 0.002(3)
C021 0.019(3) 0.033(4) 0.036(4) 0.006(3) 0.002(3) -0.002(3)
C022 0.026(3) 0.031(4) 0.017(3) 0.005(3) 0.001(3) -0.012(3)
C023 0.030(3) 0.024(3) 0.024(3) 0.004(3) -0.003(3) -0.005(3)
C024 0.036(4) 0.036(4) 0.032(4) -0.015(3) 0.004(3) -0.009(3)
C025 0.039(4) 0.036(4) 0.034(4) 0.016(3) -0.016(3) -0.008(3)
C026 0.036(4) 0.017(4) 0.048(5) -0.003(3) -0.013(3) 0.000(3)
C027 0.026(4) 0.037(4) 0.029(4) 0.004(3) 0.003(3) -0.015(3)

loop_
_atom_type_symbol
_atom_type_description
_atom_type_scat_dispersion_real
_atom_type_scat_dispersion_imag
_atom_type_scat_source
C C 0.0181 0.0091 'International Tables Vol C Tables 4.2.6.8 and 6.1.1.4'
H H 0.0000 0.0000 'International Tables Vol C Tables 4.2.6.8 and 6.1.1.4'
N N 0.0311 0.0180 'International Tables Vol C Tables 4.2.6.8 and 6.1.1.4'
O O 0.0492 0.0322 'International Tables Vol C Tables 4.2.6.8 and 6.1.1.4'
Rh Rh 0.0927 3.6045 'International Tables Vol C Tables 4.2.6.8 and 6.1.1.4'

loop_
_geom_angle_atom_site_label_1
_geom_angle_atom_site_label_2
_geom_angle_atom_site_label_3
_geom_angle
N008 Rh00 O00E 82.9(2)
N008 Rh00 N00F 76.84(19)
N008 Rh00 C01A 98.9(2)
N008 Rh00 C01F 161.4(2)
N008 Rh00 C01I 108.5(2)
N008 Rh00 C01N 144.4(2)
N008 Rh00 C01W 122.7(2)
O00E Rh00 C01A 147.8(2)
O00E Rh00 C01F 115.7(2)
O00E Rh00 C01N 95.7(2)
N00F Rh00 O00E 81.7(2)
N00F Rh00 C01A 130.3(2)
N00F Rh00 C01F 106.1(2)
N00F Rh00 C01I 167.6(2)
N00F Rh00 C01N 138.4(2)
N00F Rh00 C01W 101.9(2)
C01A Rh00 C01F 64.9(2)
C01A Rh00 C01N 64.3(2)
C01F Rh00 C01N 38.3(2)
C01I Rh00 O00E 109.9(2)
C01I Rh00 C01A 38.9(2)
C01I Rh00 C01F 65.3(2)
C01I Rh00 C01N 38.7(2)
C01W Rh00 O00E 154.47(19)
C01W Rh00 C01A 39.1(2)
C01W Rh00 C01F 38.8(2)
C01W Rh00 C01I 65.7(2)
C01W Rh00 C01N 64.6(2)
O003 Rh1 C011 96.5(2)
O003 Rh1 C01K 145.4(2)
O003 Rh1 C01U 118.4(2)
N00A Rh1 O003 81.16(17)
N00A Rh1 N00D 76.88(17)
N00A Rh1 C011 145.8(2)
N00A Rh1 C01K 98.6(2)
N00A Rh1 C01R 120.8(2)
N00A Rh1 C01T 109.7(2)
N00A Rh1 C01U 160.4(2)
N00D Rh1 O003 85.33(17)
N00D Rh1 C011 137.2(2)
N00D Rh1 C01K 128.6(2)
N00D Rh1 C01R 100.3(2)
N00D Rh1 C01T 165.5(2)
N00D Rh1 C01U 104.4(2)
C01K Rh1 C011 64.5(2)
C01R Rh1 O003 158.0(2)
C01R Rh1 C011 64.9(2)
C01R Rh1 C01K 38.3(2)
C01R Rh1 C01T 65.3(2)
C01R Rh1 C01U 39.6(2)
C01T Rh1 O003 108.2(2)
C01T Rh1 C011 38.5(2)
C01T Rh1 C01K 39.1(2)
C01T Rh1 C01U 64.9(2)
C01U Rh1 C011 38.2(2)
C01U Rh1 C01K 65.0(2)
Rh1 O003 H00C 120.8
Rh1 O003 H00D 112.8
H00C O003 H00D 109.5
C01S O005 H005 109.5
C01J O006 H006 109.5
C00O N008 Rh00 116.5(4)
C01B N008 Rh00 123.9(4)
C01B N008 C00O 119.3(5)
H00F O009 H00G 109.5
C019 N00A Rh1 116.6(4)
C01X N00A Rh1 124.9(4)
C01X N00A C019 118.2(5)
C01Z O00B H00E 109.5
C00X N00D Rh1 126.2(4)
C00X N00D C01G 117.7(5)
C01G N00D Rh1 115.9(3)
Rh00 O00E H00A 99.7
Rh00 O00E H00B 108.2
H00A O00E H00B 109.5
C00V N00F Rh00 124.2(4)
C00V N00F C00Y 119.6(5)
C00Y N00F Rh00 116.0(4)
C01H O00N H00N 109.5
N008 C00O C00Y 115.6(5)
N008 C00O C01C 121.0(5)
C01C C00O C00Y 123.4(5)
H00H O00Q H00I 109.4
O00J N00R O00G 120.8(5)
O00J N00R O00M 119.3(5)
O00M N00R O00G 119.8(5)
H00J O00T H00K 109.5
N00F C00V H00V 119.2
N00F C00V C017 121.6(6)
C017 C00V H00V 119.2
C015 C00W C01H 124.3(5)
C01B C00W C015 118.9(5)
C01B C00W C01H 116.7(5)
N00D C00X H00X 118.4
N00D C00X C013 123.2(5)
C013 C00X H00X 118.4
N00F C00Y C00O 114.9(5)
N00F C00Y C01D 120.8(5)
C01D C00Y C00O 124.3(5)
C017 C00Z H00Z 120.7
C01D C00Z H00Z 120.7
C01D C00Z C017 118.5(5)
O012 N010 O007 118.5(6)
O01E N010 O007 121.5(6)
O01E N010 O012 120.1(6)
C01Q C011 Rh1 127.4(4)
C01T C011 Rh1 69.3(3)
C01T C011 C01Q 126.2(6)
C01U C011 Rh1 70.1(3)
C01U C011 C01Q 125.2(6)
C01U C011 C01T 108.6(6)
C00X C013 C01J 118.5(5)
C00X C013 C01P 119.1(5)
C01P C013 C01J 122.4(5)
C00W C015 H015 120.7
C01C C015 C00W 118.7(5)
C01C C015 H015 120.7
O00K N016 O00C 118.3(5)
O00S N016 O00C 120.4(6)
O00S N016 O00K 121.3(6)
C00V C017 C00Z 119.4(5)
C00V C017 C01S 117.3(5)
C00Z C017 C01S 123.3(5)
O00L N018 O00I 119.6(6)
O00L N018 O00U 120.9(6)
O00U N018 O00I 119.5(6)
N00A C019 C01G 115.6(5)
N00A C019 C01V 122.3(5)
C01V C019 C01G 122.1(5)
C01I C01A Rh00 70.4(3)
C01I C01A C01W 108.5(5)
C01I C01A C025 126.9(6)
C01W C01A Rh00 70.1(3)
C01W C01A C025 124.5(6)
C025 C01A Rh00 126.5(4)
N008 C01B C00W 122.2(5)
N008 C01B H01B 118.9
C00W C01B H01B 118.9
C00O C01C H01C 120.1
C015 C01C C00O 119.9(5)
C015 C01C H01C 120.1
C00Y C01D H01D 120.0
C00Z C01D C00Y 120.1(5)
C00Z C01D H01D 120.0
C01N C01F Rh00 71.4(3)
C01N C01F C01W 107.9(5)
C01N C01F C027 125.0(6)
C01W C01F Rh00 69.7(3)
C01W C01F C027 126.7(6)
C027 C01F Rh00 129.9(4)
N00D C01G C019 114.7(5)
C01O C01G N00D 121.5(5)
C01O C01G C019 123.7(5)
O00H C01H O00N 124.9(6)
O00H C01H C00W 123.0(6)
O00N C01H C00W 112.2(5)
C01A C01I Rh00 70.7(3)
C01A C01I C01N 107.2(5)
C01A C01I C024 126.4(6)
C01N C01I Rh00 71.9(3)
C01N C01I C024 126.0(6)
C024 C01I Rh00 128.1(4)
O004 C01J O006 125.4(5)
O004 C01J C013 122.9(6)
O006 C01J C013 111.8(5)
C01R C01K Rh1 69.5(3)
C01R C01K C01T 107.8(5)
C01R C01K C021 126.5(6)
C01T C01K Rh1 69.7(3)
C01T C01K C021 125.7(5)
C021 C01K Rh1 126.9(4)
H01G C01L H01H 109.5
H01G C01L H01I 109.5
H01H C01L H01I 109.5
C01R C01L H01G 109.5
C01R C01L H01H 109.5
C01R C01L H01I 109.5
H01A C01M H01E 109.5
H01A C01M H01F 109.5
H01E C01M H01F 109.5
C01W C01M H01A 109.5
C01W C01M H01E 109.5
C01W C01M H01F 109.5
C01F C01N Rh00 70.2(3)
C01F C01N C01I 108.6(5)
C01F C01N C026 126.4(6)
C01I C01N Rh00 69.4(3)
C01I C01N C026 124.9(6)
C026 C01N Rh00 125.5(4)
C01G C01O H01O 119.5
C01G C01O C01P 120.9(5)
C01P C01O H01O 119.5
C013 C01P H01P 121.3
C01O C01P C013 117.5(5)
C01O C01P H01P 121.3
C011 C01Q H01J 109.5
C011 C01Q H01K 109.5
C011 C01Q H01L 109.5
H01J C01Q H01K 109.5
H01J C01Q H01L 109.5
H01K C01Q H01L 109.5
C01K C01R Rh1 72.1(3)
C01K C01R C01L 128.0(6)
C01K C01R C01U 108.3(5)
C01L C01R Rh1 127.6(4)
C01U C01R Rh1 71.2(3)
C01U C01R C01L 123.4(5)
O005 C01S C017 112.0(5)
O00P C01S O005 124.9(5)
O00P C01S C017 123.2(6)
C011 C01T Rh1 72.2(3)
C011 C01T C01K 107.9(6)
C011 C01T C01Y 125.8(6)
C01K C01T Rh1 71.2(3)
C01K C01T C01Y 126.1(6)
C01Y C01T Rh1 126.5(5)
C011 C01U Rh1 71.8(4)
C011 C01U C01R 107.2(5)
C011 C01U C020 126.5(6)
C01R C01U Rh1 69.1(3)
C01R C01U C020 126.0(6)
C020 C01U Rh1 129.0(5)
C019 C01V H01V 120.5
C019 C01V C023 119.0(6)
C023 C01V H01V 120.5
C01A C01W Rh00 70.8(3)
C01A C01W C01M 126.3(6)
C01F C01W Rh00 71.5(3)
C01F C01W C01A 107.6(5)
C01F C01W C01M 126.0(6)
C01M C01W Rh00 126.2(5)
N00A C01X H01X 118.9
N00A C01X C022 122.2(6)
C022 C01X H01X 118.9
C01T C01Y H01M 109.5
C01T C01Y H01N 109.5
C01T C01Y H01Q 109.5
H01M C01Y H01N 109.5
H01M C01Y H01Q 109.5
H01N C01Y H01Q 109.5
O00B C01Z C022 111.6(5)
O014 C01Z O00B 125.4(6)
O014 C01Z C022 123.0(6)
C01U C020 H02M 109.5
C01U C020 H02N 109.5
C01U C020 H02O 109.5
H02M C020 H02N 109.5
H02M C020 H02O 109.5
H02N C020 H02O 109.5
C01K C021 H02P 109.5
C01K C021 H02Q 109.5
C01K C021 H02R 109.5
H02P C021 H02Q 109.5
H02P C021 H02R 109.5
H02Q C021 H02R 109.5
C01X C022 C01Z 122.1(6)
C023 C022 C01X 119.9(5)
C023 C022 C01Z 117.8(6)
C01V C023 H023 120.8
C022 C023 C01V 118.3(6)
C022 C023 H023 120.8
C01I C024 H02A 109.5
C01I C024 H02B 109.5
C01I C024 H02C 109.5
H02A C024 H02B 109.5
H02A C024 H02C 109.5
H02B C024 H02C 109.5
C01A C025 H02D 109.5
C01A C025 H02E 109.5
C01A C025 H02F 109.5
H02D C025 H02E 109.5
H02D C025 H02F 109.5
H02E C025 H02F 109.5
C01N C026 H02G 109.5
C01N C026 H02H 109.5
C01N C026 H02I 109.5
H02G C026 H02H 109.5
H02G C026 H02I 109.5
H02H C026 H02I 109.5
C01F C027 H02J 109.5
C01F C027 H02K 109.5
C01F C027 H02L 109.5
H02J C027 H02K 109.5
H02J C027 H02L 109.5
H02K C027 H02L 109.5

loop_
_geom_bond_atom_site_label_1
_geom_bond_atom_site_label_2
_geom_bond_distance
Rh00 N008 2.103(5)
Rh00 O00E 2.152(4)
Rh00 N00F 2.110(5)
Rh00 C01A 2.154(6)
Rh00 C01F 2.169(6)
Rh00 C01I 2.150(6)
Rh00 C01N 2.184(6)
Rh00 C01W 2.145(6)
Rh1 O003 2.154(4)
Rh1 N00A 2.115(5)
Rh1 N00D 2.127(4)
Rh1 C011 2.184(6)
Rh1 C01K 2.167(5)
Rh1 C01R 2.133(6)
Rh1 C01T 2.146(6)
Rh1 C01U 2.161(6)
O003 H00C 0.8497
O003 H00D 0.8500
O004 C01J 1.193(8)
O005 H005 0.8200
O005 C01S 1.326(8)
O006 H006 0.8200
O006 C01J 1.323(8)
O007 N010 1.245(6)
N008 C00O 1.350(7)
N008 C01B 1.344(8)
O009 H00F 0.8493
O009 H00G 0.8499
N00A C019 1.356(8)
N00A C01X 1.344(8)
O00B H00E 0.8200
O00B C01Z 1.319(8)
O00C N016 1.267(7)
N00D C00X 1.337(7)
N00D C01G 1.371(7)
O00E H00A 0.8497
O00E H00B 0.8501
N00F C00V 1.338(8)
N00F C00Y 1.365(7)
O00G N00R 1.261(6)
O00H C01H 1.208(8)
O00I N018 1.265(7)
O00J N00R 1.245(7)
O00K N016 1.253(7)
O00L N018 1.223(7)
O00M N00R 1.257(7)
O00N H00N 0.8200
O00N C01H 1.322(7)
C00O C00Y 1.460(8)
C00O C01C 1.393(8)
O00P C01S 1.199(8)
O00Q H00H 0.8505
O00Q H00I 0.8504
O00S N016 1.241(7)
O00T H00J 0.8496
O00T H00K 0.8498
O00U N018 1.248(8)
C00V H00V 0.9300
C00V C017 1.391(8)
C00W C015 1.398(8)
C00W C01B 1.383(8)
C00W C01H 1.483(8)
C00X H00X 0.9300
C00X C013 1.374(8)
C00Y C01D 1.387(8)
C00Z H00Z 0.9300
C00Z C017 1.395(8)
C00Z C01D 1.379(8)
N010 O012 1.245(7)
N010 O01E 1.232(7)
C011 C01Q 1.470(10)
C011 C01T 1.427(9)
C011 C01U 1.421(9)
C013 C01J 1.505(8)
C013 C01P 1.399(8)
O014 C01Z 1.191(8)
C015 H015 0.9300
C015 C01C 1.377(8)
C017 C01S 1.496(8)
C019 C01G 1.475(8)
C019 C01V 1.377(9)
C01A C01I 1.432(9)
C01A C01W 1.440(8)
C01A C025 1.490(9)
C01B H01B 0.9300
C01C H01C 0.9300
C01D H01D 0.9300
C01F C01N 1.429(9)
C01F C01W 1.434(9)
C01F C027 1.504(9)
C01G C01O 1.360(8)
C01I C01N 1.438(9)
C01I C024 1.494(9)
C01K C01R 1.411(8)
C01K C01T 1.444(9)
C01K C021 1.477(8)
C01L H01G 0.9600
C01L H01H 0.9600
C01L H01I 0.9600
C01L C01R 1.494(9)
C01M H01A 0.9600
C01M H01E 0.9600
C01M H01F 0.9600
C01M C01W 1.482(9)
C01N C026 1.494(10)
C01O H01O 0.9300
C01O C01P 1.382(8)
C01P H01P 0.9300
C01Q H01J 0.9600
C01Q H01K 0.9600
C01Q H01L 0.9600
C01R C01U 1.456(9)
C01T C01Y 1.498(9)
C01U C020 1.502(9)
C01V H01V 0.9300
C01V C023 1.399(9)
C01X H01X 0.9300
C01X C022 1.380(9)
C01Y H01M 0.9600
C01Y H01N 0.9600
C01Y H01Q 0.9600
C01Z C022 1.505(8)
C020 H02M 0.9600
C020 H02N 0.9600
C020 H02O 0.9600
C021 H02P 0.9600
C021 H02Q 0.9600
C021 H02R 0.9600
C022 C023 1.375(9)
C023 H023 0.9300
C024 H02A 0.9600
C024 H02B 0.9600
C024 H02C 0.9600
C025 H02D 0.9600
C025 H02E 0.9600
C025 H02F 0.9600
C026 H02G 0.9600
C026 H02H 0.9600
C026 H02I 0.9600
C027 H02J 0.9600
C027 H02K 0.9600
C027 H02L 0.9600

loop_
_geom_torsion_atom_site_label_1
_geom_torsion_atom_site_label_2
_geom_torsion_atom_site_label_3
_geom_torsion_atom_site_label_4
_geom_torsion
Rh00 N008 C00O C00Y -2.5(7)
Rh00 N008 C00O C01C 175.7(4)
Rh00 N008 C01B C00W -175.3(5)
Rh00 N00F C00V C017 175.8(5)
Rh00 N00F C00Y C00O 2.6(7)
Rh00 N00F C00Y C01D -177.1(4)
Rh00 C01A C01I C01N 63.1(4)
Rh00 C01A C01I C024 -123.7(6)
Rh00 C01A C01W C01F -62.4(4)
Rh00 C01A C01W C01M 121.3(6)
Rh00 C01F C01N C01I -58.9(4)
Rh00 C01F C01N C026 120.1(6)
Rh00 C01F C01W C01A 61.9(4)
Rh00 C01F C01W C01M -121.8(6)
Rh00 C01I C01N C01F 59.4(4)
Rh00 C01I C01N C026 -119.5(6)
Rh1 N00A C019 C01G -3.4(6)
Rh1 N00A C019 C01V 175.9(5)
Rh1 N00A C01X C022 -172.8(4)
Rh1 N00D C00X C013 -175.7(4)
Rh1 N00D C01G C019 -6.2(6)
Rh1 N00D C01G C01O 176.4(5)
Rh1 C011 C01T C01K -62.7(4)
Rh1 C011 C01T C01Y 122.5(6)
Rh1 C011 C01U C01R 60.3(4)
Rh1 C011 C01U C020 -125.5(7)
Rh1 C01K C01R C01L 124.2(6)
Rh1 C01K C01R C01U -62.4(4)
Rh1 C01K C01T C011 63.3(4)
Rh1 C01K C01T C01Y -121.9(6)
Rh1 C01R C01U C011 -62.1(4)
Rh1 C01R C01U C020 123.8(6)
N008 C00O C00Y N00F 0.0(8)
N008 C00O C00Y C01D 179.6(6)
N008 C00O C01C C015 0.1(9)
N00A C019 C01G N00D 6.3(7)
N00A C019 C01G C01O -176.3(6)
N00A C019 C01V C023 -2.9(9)
N00A C01X C022 C01Z 172.5(6)
N00A C01X C022 C023 -1.9(9)
O00B C01Z C022 C01X 10.1(9)
O00B C01Z C022 C023 -175.4(6)
N00D C00X C013 C01J -179.4(5)
N00D C00X C013 C01P 0.0(9)
N00D C01G C01O C01P -0.6(9)
N00F C00V C017 C00Z 0.6(9)
N00F C00V C017 C01S -179.0(6)
N00F C00Y C01D C00Z 1.2(9)
C00O N008 C01B C00W -1.0(10)
C00O C00Y C01D C00Z -178.5(6)
C00V N00F C00Y C00O 178.1(6)
C00V N00F C00Y C01D -1.6(9)
C00V C017 C01S O005 175.3(6)
C00V C017 C01S O00P -5.2(9)
C00W C015 C01C C00O -1.1(9)
C00X N00D C01G C019 176.8(5)
C00X N00D C01G C01O -0.6(8)
C00X C013 C01J O004 -3.4(9)
C00X C013 C01J O006 174.9(6)
C00X C013 C01P C01O -1.2(9)
C00Y N00F C00V C017 0.7(9)
C00Y C00O C01C C015 178.2(5)
C00Z C017 C01S O005 -4.3(8)
C00Z C017 C01S O00P 175.3(6)
O014 C01Z C022 C01X -168.0(7)
O014 C01Z C022 C023 6.5(10)
C015 C00W C01B N008 0.0(10)
C015 C00W C01H O00H 176.6(6)
C015 C00W C01H O00N -3.1(9)
C017 C00Z C01D C00Y 0.1(9)
C019 N00A C01X C022 0.0(9)
C019 C01G C01O C01P -177.8(6)
C019 C01V C023 C022 1.0(9)
C01A C01I C01N Rh00 -62.3(4)
C01A C01I C01N C01F -2.9(7)
C01A C01I C01N C026 178.2(6)
C01B N008 C00O C00Y -177.3(6)
C01B N008 C00O C01C 1.0(9)
C01B C00W C015 C01C 1.0(9)
C01B C00W C01H O00H 0.4(10)
C01B C00W C01H O00N -179.4(6)
C01C C00O C00Y N00F -178.3(6)
C01C C00O C00Y C01D 1.4(9)
C01D C00Z C017 C00V -1.0(9)
C01D C00Z C017 C01S 178.5(6)
C01G N00D C00X C013 1.0(9)
C01G C019 C01V C023 176.3(6)
C01G C01O C01P C013 1.5(9)
C01H C00W C015 C01C -175.2(6)
C01H C00W C01B N008 176.5(6)
C01I C01A C01W Rh00 60.2(4)
C01I C01A C01W C01F -2.2(7)
C01I C01A C01W C01M -178.5(6)
C01J C013 C01P C01O 178.2(5)
C01K C01R C01U Rh1 63.0(4)
C01K C01R C01U C011 1.0(7)
C01K C01R C01U C020 -173.2(6)
C01L C01R C01U Rh1 -123.3(6)
C01L C01R C01U C011 174.7(6)
C01L C01R C01U C020 0.5(10)
C01N C01F C01W Rh00 -61.5(4)
C01N C01F C01W C01A 0.4(7)
C01N C01F C01W C01M 176.7(6)
C01P C013 C01J O004 177.3(6)
C01P C013 C01J O006 -4.5(8)
C01Q C011 C01T Rh1 -121.9(6)
C01Q C011 C01T C01K 175.5(6)
C01Q C011 C01T C01Y 0.7(10)
C01Q C011 C01U Rh1 122.3(6)
C01Q C011 C01U C01R -177.4(6)
C01Q C011 C01U C020 -3.2(10)
C01R C01K C01T Rh1 -59.3(4)
C01R C01K C01T C011 4.0(7)
C01R C01K C01T C01Y 178.8(6)
C01T C011 C01U Rh1 -58.8(4)
C01T C011 C01U C01R 1.5(7)
C01T C011 C01U C020 175.7(6)
C01T C01K C01R Rh1 59.4(4)
C01T C01K C01R C01L -176.4(6)
C01T C01K C01R C01U -3.0(7)
C01U C011 C01T Rh1 59.2(4)
C01U C011 C01T C01K -3.4(7)
C01U C011 C01T C01Y -178.2(6)
C01V C019 C01G N00D -173.0(6)
C01V C019 C01G C01O 4.4(9)
C01W C01A C01I Rh00 -60.0(4)
C01W C01A C01I C01N 3.1(7)
C01W C01A C01I C024 176.3(6)
C01W C01F C01N Rh00 60.4(4)
C01W C01F C01N C01I 1.5(7)
C01W C01F C01N C026 -179.5(6)
C01X N00A C019 C01G -176.9(5)
C01X N00A C019 C01V 2.4(9)
C01X C022 C023 C01V 1.3(9)
C01Z C022 C023 C01V -173.3(6)
C021 C01K C01R Rh1 -121.4(6)
C021 C01K C01R C01L 2.8(10)
C021 C01K C01R C01U 176.2(6)
C021 C01K C01T Rh1 121.5(6)
C021 C01K C01T C011 -175.2(6)
C021 C01K C01T C01Y -0.4(10)
C024 C01I C01N Rh00 124.5(6)
C024 C01I C01N C01F -176.1(6)
C024 C01I C01N C026 4.9(10)
C025 C01A C01I Rh00 121.5(6)
C025 C01A C01I C01N -175.4(6)
C025 C01A C01I C024 -2.2(10)
C025 C01A C01W Rh00 -121.3(6)
C025 C01A C01W C01F 176.4(6)
C025 C01A C01W C01M 0.1(10)
C027 C01F C01N Rh00 -126.2(6)
C027 C01F C01N C01I 174.9(6)
C027 C01F C01N C026 -6.2(10)
C027 C01F C01W Rh00 125.3(6)
C027 C01F C01W C01A -172.8(6)
C027 C01F C01W C01M 3.5(10)

loop_
_twin_individual_id
_twin_individual_mass_fraction_refined
1 0.626(7)
2 0.374(7)
